data_4079009
loop_
_publ_author_name
'McGovern, Gregory P.'
'Hung-Low, Fernando'
'Tye, Jesse W.'
'Bradley, Christopher A.'

_publ_section_title
;
 Synthesis and Reactivity Studies of Benzo-Substituted Bis(indenyl) Iron
 and Zirconium Complexes: The Difference a Methyl Group Can Make
;
_journal_issue 10
_journal_name_full Organometallics
_journal_page_first 3865
_journal_paper_doi 10.1021/om2011563
_journal_volume 31
_journal_year 2012
_chemical_formula_sum 'C38 H54 Zr'
_chemical_formula_weight 602.03
_chemical_name_systematic
; 
 ? 
;
_space_group_IT_number 33
_symmetry_cell_setting orthorhombic
_symmetry_space_group_name_Hall 'P 2c -2n'
_symmetry_space_group_name_H-M 'P n a 21'
_atom_sites_solution_hydrogens geom
_atom_sites_solution_primary direct
_atom_sites_solution_secondary difmap
_audit_creation_method SHELXL-97
_cell_angle_alpha 90.00
_cell_angle_beta 90.00
_cell_angle_gamma 90.00
_cell_formula_units_Z 8
_cell_length_a 16.7686(13)
_cell_length_b 9.3871(7)
_cell_length_c 40.076(3)
_cell_measurement_reflns_used 116
_cell_measurement_temperature 150(2)
_cell_measurement_theta_max 25.75
_cell_measurement_theta_min 1.82
_cell_volume 6308.3(8)
_computing_cell_refinement 'Bruker APEX 2'
_computing_data_collection 'Bruker APEX 2'
_computing_data_reduction 'Bruker SAINTPLUS'
_computing_molecular_graphics 'Bruker SHELXTL'
_computing_publication_material 'Bruker SHELXTL'
_computing_structure_refinement 'SHELXL-97 (Sheldrick, 1997)'
_computing_structure_solution 'SHELXS-97 (Sheldrick, 1990)'
_diffrn_ambient_temperature 150(2)
_diffrn_measured_fraction_theta_full 1.000
_diffrn_measured_fraction_theta_max 1.000
_diffrn_measurement_device_type 'CCD area detector'
_diffrn_measurement_method 'omega scans'
_diffrn_radiation_monochromator graphite
_diffrn_radiation_source 'fine-focus sealed tube'
_diffrn_radiation_type MoK\a
_diffrn_radiation_wavelength 0.71073
_diffrn_reflns_av_R_equivalents 0.0463
_diffrn_reflns_av_sigmaI/netI 0.0420
_diffrn_reflns_limit_h_max 20
_diffrn_reflns_limit_h_min -20
_diffrn_reflns_limit_k_max 11
_diffrn_reflns_limit_k_min -11
_diffrn_reflns_limit_l_max 48
_diffrn_reflns_limit_l_min -48
_diffrn_reflns_number 57619
_diffrn_reflns_theta_full 25.68
_diffrn_reflns_theta_max 25.68
_diffrn_reflns_theta_min 2.03
_exptl_absorpt_coefficient_mu 0.373
_exptl_absorpt_correction_T_max 0.9063
_exptl_absorpt_correction_T_min 0.8903
_exptl_absorpt_correction_type multi-scan
_exptl_absorpt_process_details multi-scan
_exptl_crystal_colour Yellow
_exptl_crystal_density_diffrn 1.268
_exptl_crystal_density_method 'not measured'
_exptl_crystal_description Block
_exptl_crystal_F_000 2576
_exptl_crystal_size_max 0.32
_exptl_crystal_size_mid 0.30
_exptl_crystal_size_min 0.27
_refine_diff_density_max 0.473
_refine_diff_density_min -0.498
_refine_diff_density_rms 0.060
_refine_ls_abs_structure_details 'Flack H D (1983), Acta Cryst. A39, 876-881'
_refine_ls_abs_structure_Flack 0.44(3)
_refine_ls_extinction_method none
_refine_ls_goodness_of_fit_ref 1.015
_refine_ls_hydrogen_treatment constr
_refine_ls_matrix_type full
_refine_ls_number_parameters 713
_refine_ls_number_reflns 11994
_refine_ls_number_restraints 1
_refine_ls_restrained_S_all 1.015
_refine_ls_R_factor_all 0.0427
_refine_ls_R_factor_gt 0.0344
_refine_ls_shift/su_max 0.001
_refine_ls_shift/su_mean 0.000
_refine_ls_structure_factor_coef Fsqd
_refine_ls_weighting_details 'calc w=1/[\s^2^(Fo^2^)+(0.0511P)^2^+0.0000P] where P=(Fo^2^+2Fc^2^)/3'
_refine_ls_weighting_scheme calc
_refine_ls_wR_factor_gt 0.0882
_refine_ls_wR_factor_ref 0.0916
_reflns_number_gt 10130
_reflns_number_total 11994
_reflns_threshold_expression >2sigma(I)
_cod_data_source_file om2011563_si_003.cif
_cod_data_source_block cb097
_cod_depositor_comments
;
The following automatic conversions were performed:

'_symmetry_cell_setting' value 'Orthorhombic' changed to
'orthorhombic' according to
/home/saulius/struct/CIF-dictionaries/cif_core.dic dictionary named
'cif_core.dic' version 2.4.2 from 2011-04-26.

Automatic conversion script
Id: cif_fix_values 1891 2012-01-12 08:04:46Z andrius 
;
_cod_original_sg_symbol_H-M Pna2(1)
_cod_database_code 4079009

loop_
_symmetry_equiv_pos_as_xyz
'x, y, z'
'-x, -y, z+1/2'
'x+1/2, -y+1/2, z'
'-x+1/2, y+1/2, z+1/2'

loop_
_atom_site_label
_atom_site_type_symbol
_atom_site_fract_x
_atom_site_fract_y
_atom_site_fract_z
_atom_site_U_iso_or_equiv
_atom_site_adp_type
_atom_site_occupancy
_atom_site_symmetry_multiplicity
_atom_site_calc_flag
_atom_site_refinement_flags
Zr1 Zr 0.691336(17) 0.00459(3) 0.126201(9) 0.01424(7) Uani 1 1 d .
Zr2 Zr 0.531727(18) 0.98706(3) 0.375357(8) 0.01612(8) Uani 1 1 d .
C1 C 0.6956(2) 0.1398(4) 0.07040(9) 0.0167(8) Uani 1 1 d .
C2 C 0.6169(2) 0.1484(4) 0.08235(9) 0.0190(8) Uani 1 1 d .
H2 H 0.5926 0.2335 0.0901 0.023 Uiso 1 1 calc R
C3 C 0.5787(2) 0.0149(4) 0.08133(9) 0.0171(7) Uani 1 1 d .
C4 C 0.6349(2) -0.0814(4) 0.06600(8) 0.0149(7) Uani 1 1 d .
C5 C 0.6269(2) -0.2276(4) 0.05603(9) 0.0200(8) Uani 1 1 d .
C6 C 0.6882(2) -0.2827(4) 0.03743(10) 0.0226(9) Uani 1 1 d .
H6 H 0.6830 -0.3767 0.0289 0.027 Uiso 1 1 calc R
C7 C 0.7587(2) -0.2058(4) 0.03039(9) 0.0199(8) Uani 1 1 d .
H7 H 0.7992 -0.2505 0.0175 0.024 Uiso 1 1 calc R
C8 C 0.7709(2) -0.0706(4) 0.04128(8) 0.0175(8) Uani 1 1 d .
C9 C 0.7065(3) -0.0034(4) 0.05948(11) 0.0157(9) Uani 1 1 d .
C10 C 0.7471(2) 0.2691(4) 0.06282(9) 0.0181(8) Uani 1 1 d .
H10 H 0.8044 0.2415 0.0653 0.022 Uiso 1 1 calc R
C11 C 0.7294(2) 0.3927(4) 0.08696(10) 0.0237(8) Uani 1 1 d .
H11A H 0.6736 0.4223 0.0845 0.036 Uiso 1 1 calc R
H11B H 0.7645 0.4732 0.0818 0.036 Uiso 1 1 calc R
H11C H 0.7387 0.3613 0.1100 0.036 Uiso 1 1 calc R
C12 C 0.7330(2) 0.3172(4) 0.02703(9) 0.0270(9) Uani 1 1 d .
H12A H 0.7424 0.2372 0.0118 0.040 Uiso 1 1 calc R
H12B H 0.7697 0.3951 0.0216 0.040 Uiso 1 1 calc R
H12C H 0.6779 0.3504 0.0246 0.040 Uiso 1 1 calc R
C13 C 0.4888(2) -0.0048(4) 0.08293(9) 0.0195(8) Uani 1 1 d .
H13 H 0.4773 -0.0985 0.0938 0.023 Uiso 1 1 calc R
C14 C 0.4540(2) -0.0071(4) 0.04760(10) 0.0292(9) Uani 1 1 d .
H14A H 0.4581 0.0882 0.0377 0.044 Uiso 1 1 calc R
H14B H 0.3979 -0.0358 0.0485 0.044 Uiso 1 1 calc R
H14C H 0.4839 -0.0751 0.0339 0.044 Uiso 1 1 calc R
C15 C 0.4458(2) 0.1121(4) 0.10256(10) 0.0286(9) Uani 1 1 d .
H15A H 0.4660 0.1141 0.1255 0.043 Uiso 1 1 calc R
H15B H 0.3884 0.0925 0.1028 0.043 Uiso 1 1 calc R
H15C H 0.4555 0.2045 0.0919 0.043 Uiso 1 1 calc R
C16 C 0.5566(2) -0.3190(4) 0.06478(10) 0.0269(9) Uani 1 1 d .
H16A H 0.5185 -0.2634 0.0780 0.040 Uiso 1 1 calc R
H16B H 0.5746 -0.4013 0.0778 0.040 Uiso 1 1 calc R
H16C H 0.5308 -0.3522 0.0443 0.040 Uiso 1 1 calc R
C17 C 0.8485(2) 0.0042(4) 0.03338(11) 0.0260(9) Uani 1 1 d .
H17A H 0.8474 0.1006 0.0427 0.039 Uiso 1 1 calc R
H17B H 0.8553 0.0096 0.0091 0.039 Uiso 1 1 calc R
H17C H 0.8929 -0.0492 0.0431 0.039 Uiso 1 1 calc R
C18 C 0.6527(2) 0.2005(4) 0.17052(9) 0.0208(8) Uani 1 1 d .
C19 C 0.5946(2) 0.0920(3) 0.17115(9) 0.0172(8) Uani 1 1 d .
H19 H 0.5409 0.1044 0.1642 0.021 Uiso 1 1 calc R
C20 C 0.6263(2) -0.0376(4) 0.18333(9) 0.0170(8) Uani 1 1 d .
C21 C 0.7082(3) -0.0080(4) 0.19224(11) 0.0180(9) Uani 1 1 d .
C22 C 0.7665(2) -0.0929(4) 0.20840(9) 0.0242(9) Uani 1 1 d .
C23 C 0.8373(3) -0.0285(4) 0.21598(10) 0.0299(10) Uani 1 1 d .
H23 H 0.8771 -0.0828 0.2270 0.036 Uiso 1 1 calc R
C24 C 0.8540(2) 0.1163(5) 0.20806(9) 0.0315(10) Uani 1 1 d .
H24 H 0.9041 0.1554 0.2143 0.038 Uiso 1 1 calc R
C25 C 0.7997(2) 0.2016(4) 0.19166(9) 0.0249(9) Uani 1 1 d .
C26 C 0.7237(2) 0.1402(4) 0.18376(9) 0.0183(8) Uani 1 1 d .
C27 C 0.6313(2) 0.3582(4) 0.16993(10) 0.0231(9) Uani 1 1 d .
H27 H 0.6766 0.4119 0.1597 0.028 Uiso 1 1 calc R
C28 C 0.5556(3) 0.3956(4) 0.15123(11) 0.0336(10) Uani 1 1 d .
H28A H 0.5623 0.3728 0.1275 0.050 Uiso 1 1 calc R
H28B H 0.5446 0.4976 0.1537 0.050 Uiso 1 1 calc R
H28C H 0.5110 0.3406 0.1603 0.050 Uiso 1 1 calc R
C29 C 0.6219(3) 0.4080(4) 0.20658(9) 0.0310(10) Uani 1 1 d .
H29A H 0.5763 0.3593 0.2168 0.046 Uiso 1 1 calc R
H29B H 0.6131 0.5112 0.2071 0.046 Uiso 1 1 calc R
H29C H 0.6705 0.3849 0.2191 0.046 Uiso 1 1 calc R
C30 C 0.5755(2) -0.1658(4) 0.19204(9) 0.0204(8) Uani 1 1 d .
H30 H 0.6106 -0.2519 0.1922 0.024 Uiso 1 1 calc R
C31 C 0.5093(2) -0.1908(4) 0.16733(10) 0.0271(9) Uani 1 1 d .
H31A H 0.4734 -0.1084 0.1672 0.041 Uiso 1 1 calc R
H31B H 0.4794 -0.2763 0.1737 0.041 Uiso 1 1 calc R
H31C H 0.5320 -0.2040 0.1450 0.041 Uiso 1 1 calc R
C32 C 0.5408(2) -0.1466(4) 0.22704(10) 0.0323(10) Uani 1 1 d .
H32A H 0.5048 -0.0642 0.2272 0.048 Uiso 1 1 calc R
H32B H 0.5842 -0.1308 0.2430 0.048 Uiso 1 1 calc R
H32C H 0.5110 -0.2323 0.2333 0.048 Uiso 1 1 calc R
C33 C 0.7529(3) -0.2453(4) 0.21817(11) 0.0324(10) Uani 1 1 d .
H33A H 0.6997 -0.2751 0.2109 0.049 Uiso 1 1 calc R
H33B H 0.7569 -0.2546 0.2425 0.049 Uiso 1 1 calc R
H33C H 0.7932 -0.3057 0.2075 0.049 Uiso 1 1 calc R
C34 C 0.8221(3) 0.3528(5) 0.18304(11) 0.0362(11) Uani 1 1 d .
H34A H 0.7772 0.3993 0.1718 0.054 Uiso 1 1 calc R
H34B H 0.8685 0.3523 0.1682 0.054 Uiso 1 1 calc R
H34C H 0.8351 0.4049 0.2035 0.054 Uiso 1 1 calc R
C35 C 0.82789(19) 0.0125(4) 0.12295(11) 0.0255(8) Uani 1 1 d .
H35A H 0.8451 0.0804 0.1055 0.031 Uiso 1 1 calc R
H35B H 0.8511 0.0426 0.1445 0.031 Uiso 1 1 calc R
C36 C 0.8548(2) -0.1412(4) 0.11406(10) 0.0294(9) Uani 1 1 d .
H36A H 0.8457 -0.1589 0.0900 0.035 Uiso 1 1 calc R
H36B H 0.9126 -0.1515 0.1185 0.035 Uiso 1 1 calc R
C37 C 0.8088(2) -0.2499(4) 0.13454(10) 0.0283(10) Uani 1 1 d .
H37A H 0.8209 -0.2359 0.1585 0.034 Uiso 1 1 calc R
H37B H 0.8262 -0.3470 0.1282 0.034 Uiso 1 1 calc R
C38 C 0.7176(2) -0.2364(3) 0.12904(10) 0.0231(8) Uani 1 1 d .
H38A H 0.6881 -0.2803 0.1478 0.028 Uiso 1 1 calc R
H38B H 0.7016 -0.2842 0.1081 0.028 Uiso 1 1 calc R
C39 C 0.5714(2) 0.7912(4) 0.33100(9) 0.0192(8) Uani 1 1 d .
C40 C 0.6286(2) 0.9009(4) 0.33030(9) 0.0194(8) Uani 1 1 d .
H40 H 0.6824 0.8903 0.3372 0.023 Uiso 1 1 calc R
C41 C 0.5953(2) 1.0295(4) 0.31799(9) 0.0179(8) Uani 1 1 d .
C42 C 0.5146(3) 0.9982(4) 0.30961(11) 0.0191(9) Uani 1 1 d .
C43 C 0.4529(2) 1.0821(5) 0.29312(9) 0.0262(9) Uani 1 1 d .
C44 C 0.3832(2) 1.0142(5) 0.28599(11) 0.0320(10) Uani 1 1 d .
H44 H 0.3428 1.0656 0.2745 0.038 Uiso 1 1 calc R
C45 C 0.3683(2) 0.8723(5) 0.29479(10) 0.0344(10) Uani 1 1 d .
H45 H 0.3173 0.8335 0.2898 0.041 Uiso 1 1 calc R
C46 C 0.4228(2) 0.7865(5) 0.31018(10) 0.0294(10) Uani 1 1 d .
C47 C 0.4987(2) 0.8505(4) 0.31762(9) 0.0214(9) Uani 1 1 d .
C48 C 0.5921(3) 0.6321(4) 0.33172(10) 0.0262(9) Uani 1 1 d .
H48 H 0.5468 0.5784 0.3420 0.031 Uiso 1 1 calc R
C49 C 0.6026(3) 0.5835(4) 0.29509(10) 0.0353(10) Uani 1 1 d .
H49A H 0.5540 0.6051 0.2825 0.053 Uiso 1 1 calc R
H49B H 0.6126 0.4807 0.2945 0.053 Uiso 1 1 calc R
H49C H 0.6478 0.6340 0.2851 0.053 Uiso 1 1 calc R
C50 C 0.6689(2) 0.5952(4) 0.35026(11) 0.0314(10) Uani 1 1 d .
H50A H 0.6774 0.4919 0.3496 0.047 Uiso 1 1 calc R
H50B H 0.6647 0.6264 0.3735 0.047 Uiso 1 1 calc R
H50C H 0.7140 0.6435 0.3396 0.047 Uiso 1 1 calc R
C51 C 0.6456(2) 1.1571(4) 0.30896(9) 0.0215(8) Uani 1 1 d .
H51 H 0.6103 1.2428 0.3086 0.026 Uiso 1 1 calc R
C52 C 0.6805(3) 1.1380(5) 0.27404(10) 0.0371(11) Uani 1 1 d .
H52A H 0.7132 1.2211 0.2684 0.056 Uiso 1 1 calc R
H52B H 0.6371 1.1285 0.2578 0.056 Uiso 1 1 calc R
H52C H 0.7137 1.0521 0.2735 0.056 Uiso 1 1 calc R
C53 C 0.7125(2) 1.1844(4) 0.33378(10) 0.0290(9) Uani 1 1 d .
H53A H 0.7427 1.2689 0.3269 0.044 Uiso 1 1 calc R
H53B H 0.7482 1.1017 0.3344 0.044 Uiso 1 1 calc R
H53C H 0.6898 1.2002 0.3560 0.044 Uiso 1 1 calc R
C54 C 0.4667(2) 1.2330(5) 0.28199(11) 0.0347(11) Uani 1 1 d .
H54A H 0.5123 1.2362 0.2667 0.052 Uiso 1 1 calc R
H54B H 0.4776 1.2930 0.3015 0.052 Uiso 1 1 calc R
H54C H 0.4190 1.2683 0.2705 0.052 Uiso 1 1 calc R
C55 C 0.4016(3) 0.6365(4) 0.31852(11) 0.0387(11) Uani 1 1 d .
H55A H 0.3464 0.6177 0.3117 0.058 Uiso 1 1 calc R
H55B H 0.4068 0.6217 0.3426 0.058 Uiso 1 1 calc R
H55C H 0.4375 0.5714 0.3067 0.058 Uiso 1 1 calc R
C56 C 0.5302(2) 0.8515(4) 0.43122(9) 0.0182(9) Uani 1 1 d .
C57 C 0.6080(2) 0.8452(4) 0.41823(9) 0.0181(8) Uani 1 1 d .
H57 H 0.6323 0.7607 0.4100 0.022 Uiso 1 1 calc R
C58 C 0.6459(2) 0.9798(4) 0.41879(9) 0.0194(8) Uani 1 1 d .
C59 C 0.5912(2) 1.0752(4) 0.43443(9) 0.0190(8) Uani 1 1 d .
C60 C 0.5987(2) 1.2229(4) 0.44434(10) 0.0230(9) Uani 1 1 d .
C61 C 0.5383(2) 1.2786(4) 0.46240(10) 0.0235(9) Uani 1 1 d .
H61 H 0.5429 1.3740 0.4700 0.028 Uiso 1 1 calc R
C62 C 0.4693(3) 1.2022(4) 0.47037(10) 0.0285(10) Uani 1 1 d .
H62 H 0.4293 1.2488 0.4831 0.034 Uiso 1 1 calc R
C63 C 0.4560(2) 1.0648(4) 0.46087(10) 0.0242(9) Uani 1 1 d .
C64 C 0.5185(3) 0.9964(4) 0.44263(12) 0.0174(10) Uani 1 1 d .
C65 C 0.4791(2) 0.7246(4) 0.43932(9) 0.0235(8) Uani 1 1 d .
H65 H 0.4218 0.7534 0.4376 0.028 Uiso 1 1 calc R
C66 C 0.4942(2) 0.6012(4) 0.41492(9) 0.0253(9) Uani 1 1 d .
H66A H 0.4596 0.5207 0.4207 0.038 Uiso 1 1 calc R
H66B H 0.5501 0.5716 0.4164 0.038 Uiso 1 1 calc R
H66C H 0.4824 0.6326 0.3921 0.038 Uiso 1 1 calc R
C67 C 0.4956(2) 0.6754(4) 0.47531(9) 0.0275(9) Uani 1 1 d .
H67A H 0.4622 0.5926 0.4805 0.041 Uiso 1 1 calc R
H67B H 0.4832 0.7529 0.4908 0.041 Uiso 1 1 calc R
H67C H 0.5519 0.6491 0.4775 0.041 Uiso 1 1 calc R
C68 C 0.7358(2) 1.0022(4) 0.41560(10) 0.0231(8) Uani 1 1 d .
H68 H 0.7461 1.0935 0.4035 0.028 Uiso 1 1 calc R
C69 C 0.7781(2) 0.8811(4) 0.39770(11) 0.0337(10) Uani 1 1 d .
H69A H 0.7567 0.8719 0.3750 0.051 Uiso 1 1 calc R
H69B H 0.7695 0.7921 0.4099 0.051 Uiso 1 1 calc R
H69C H 0.8354 0.9015 0.3966 0.051 Uiso 1 1 calc R
C70 C 0.7718(2) 1.0115(4) 0.45087(10) 0.0325(10) Uani 1 1 d .
H70A H 0.8295 1.0264 0.4492 0.049 Uiso 1 1 calc R
H70B H 0.7613 0.9226 0.4629 0.049 Uiso 1 1 calc R
H70C H 0.7476 1.0913 0.4629 0.049 Uiso 1 1 calc R
C71 C 0.6667(2) 1.3160(4) 0.43318(11) 0.0322(10) Uani 1 1 d .
H71A H 0.7041 1.2595 0.4198 0.048 Uiso 1 1 calc R
H71B H 0.6943 1.3543 0.4528 0.048 Uiso 1 1 calc R
H71C H 0.6459 1.3947 0.4197 0.048 Uiso 1 1 calc R
C72 C 0.3795(3) 0.9887(4) 0.47064(11) 0.0296(10) Uani 1 1 d .
H72A H 0.3800 0.8918 0.4616 0.044 Uiso 1 1 calc R
H72B H 0.3336 1.0408 0.4616 0.044 Uiso 1 1 calc R
H72C H 0.3755 0.9846 0.4950 0.044 Uiso 1 1 calc R
C73 C 0.3962(2) 0.9757(4) 0.37949(11) 0.0262(8) Uani 1 1 d .
H73A H 0.3727 0.9427 0.3582 0.031 Uiso 1 1 calc R
H73B H 0.3804 0.9085 0.3974 0.031 Uiso 1 1 calc R
C74 C 0.3671(2) 1.1277(4) 0.38777(10) 0.0319(10) Uani 1 1 d .
H74A H 0.3092 1.1348 0.3833 0.038 Uiso 1 1 calc R
H74B H 0.3760 1.1473 0.4118 0.038 Uiso 1 1 calc R
C75 C 0.4114(2) 1.2382(4) 0.36689(10) 0.0311(10) Uani 1 1 d .
H75A H 0.3932 1.3349 0.3731 0.037 Uiso 1 1 calc R
H75B H 0.3992 1.2232 0.3430 0.037 Uiso 1 1 calc R
C76 C 0.5029(2) 1.2261(3) 0.37255(11) 0.0246(8) Uani 1 1 d .
H76A H 0.5183 1.2742 0.3936 0.030 Uiso 1 1 calc R
H76B H 0.5322 1.2711 0.3539 0.030 Uiso 1 1 calc R

loop_
_atom_site_aniso_label
_atom_site_aniso_U_11
_atom_site_aniso_U_22
_atom_site_aniso_U_33
_atom_site_aniso_U_23
_atom_site_aniso_U_13
_atom_site_aniso_U_12
Zr1 0.01402(15) 0.01629(14) 0.01240(14) -0.00032(15) 0.00021(14) 0.00157(12)
Zr2 0.01633(16) 0.01831(16) 0.01372(15) -0.0006(2) 0.00044(15) 0.00181(13)
C1 0.018(2) 0.0182(19) 0.0137(19) 0.0017(15) -0.0027(14) 0.0011(14)
C2 0.021(2) 0.0168(18) 0.0193(19) -0.0001(14) -0.0009(16) 0.0067(15)
C3 0.0184(19) 0.0207(19) 0.0122(17) 0.0055(14) -0.0024(14) 0.0016(15)
C4 0.0186(19) 0.0182(18) 0.0080(17) 0.0037(14) -0.0019(15) 0.0009(15)
C5 0.027(2) 0.0224(18) 0.0103(19) 0.0017(14) -0.0087(15) -0.0005(16)
C6 0.030(2) 0.0176(19) 0.020(2) -0.0027(16) -0.0038(17) 0.0054(15)
C7 0.021(2) 0.028(2) 0.0107(19) 0.0024(15) 0.0018(15) 0.0095(16)
C8 0.017(2) 0.0259(19) 0.0092(17) 0.0031(15) 0.0019(14) 0.0048(15)
C9 0.0167(19) 0.022(2) 0.008(2) 0.0015(14) -0.0047(17) 0.0040(15)
C10 0.0190(19) 0.0210(18) 0.0144(19) 0.0038(14) 0.0011(15) -0.0006(15)
C11 0.022(2) 0.023(2) 0.026(2) -0.0008(16) -0.0023(17) -0.0031(15)
C12 0.035(2) 0.027(2) 0.019(2) 0.0043(16) 0.0027(18) -0.0047(18)
C13 0.0141(18) 0.0241(19) 0.0203(19) -0.0029(15) 0.0013(15) 0.0010(14)
C14 0.022(2) 0.047(2) 0.019(2) -0.0015(17) -0.0048(16) 0.0021(18)
C15 0.019(2) 0.040(2) 0.026(2) -0.0027(18) -0.0006(17) 0.0054(17)
C16 0.032(2) 0.026(2) 0.023(2) -0.0062(16) -0.0065(18) -0.0001(17)
C17 0.020(2) 0.033(2) 0.026(2) 0.0073(17) 0.0112(16) 0.0050(17)
C18 0.023(2) 0.0201(19) 0.0193(19) -0.0018(15) 0.0068(16) 0.0007(15)
C19 0.0162(19) 0.0210(19) 0.0143(18) -0.0036(15) 0.0005(15) 0.0020(15)
C20 0.0153(18) 0.0227(19) 0.0131(18) -0.0006(14) 0.0002(15) 0.0012(15)
C21 0.020(2) 0.024(2) 0.010(2) -0.0021(15) 0.0032(19) 0.0020(15)
C22 0.026(2) 0.036(2) 0.0103(18) -0.0024(16) 0.0003(16) 0.0035(18)
C23 0.026(2) 0.044(2) 0.020(2) -0.0070(19) -0.0032(17) 0.0084(18)
C24 0.022(2) 0.053(3) 0.019(2) -0.0143(19) -0.0022(17) -0.0088(19)
C25 0.026(2) 0.033(2) 0.016(2) -0.0076(16) 0.0053(17) -0.0051(17)
C26 0.023(2) 0.0237(19) 0.0079(18) -0.0047(14) 0.0037(16) -0.0027(16)
C27 0.031(2) 0.0148(18) 0.023(2) -0.0003(15) 0.0112(18) -0.0005(16)
C28 0.044(3) 0.022(2) 0.035(3) -0.0048(18) 0.002(2) 0.0101(18)
C29 0.045(3) 0.021(2) 0.027(2) -0.0032(16) 0.0083(19) 0.0043(18)
C30 0.0233(19) 0.0170(18) 0.0207(19) 0.0039(15) 0.0044(16) -0.0007(15)
C31 0.026(2) 0.026(2) 0.030(2) 0.0016(17) 0.0001(18) -0.0065(17)
C32 0.038(2) 0.037(2) 0.021(2) 0.0026(18) 0.0051(18) -0.0111(19)
C33 0.033(3) 0.038(2) 0.026(2) 0.0083(18) -0.0047(19) 0.008(2)
C34 0.031(2) 0.049(3) 0.029(2) -0.004(2) -0.003(2) -0.022(2)
C35 0.0127(15) 0.047(2) 0.0169(19) -0.0068(18) 0.0017(17) 0.0048(16)
C36 0.026(2) 0.039(2) 0.024(2) -0.0024(17) -0.0071(17) 0.0110(18)
C37 0.032(2) 0.029(2) 0.024(3) -0.0012(15) 0.0024(16) 0.0145(19)
C38 0.036(2) 0.0192(17) 0.0139(19) 0.0001(16) -0.0046(19) 0.0072(15)
C39 0.024(2) 0.0184(17) 0.0151(18) -0.0046(15) 0.0052(16) 0.0000(15)
C40 0.019(2) 0.0223(19) 0.0166(19) -0.0043(16) 0.0047(16) 0.0025(16)
C41 0.021(2) 0.0195(19) 0.0129(18) 0.0012(14) 0.0017(15) 0.0003(15)
C42 0.0181(18) 0.029(2) 0.010(2) -0.0012(16) 0.002(2) 0.0038(17)
C43 0.027(2) 0.040(2) 0.0117(19) 0.0019(17) -0.0002(16) 0.0076(19)
C44 0.019(2) 0.055(3) 0.022(2) -0.008(2) -0.0043(17) 0.010(2)
C45 0.023(2) 0.059(3) 0.021(2) -0.012(2) 0.0009(18) -0.007(2)
C46 0.026(2) 0.044(2) 0.019(2) -0.0112(18) 0.0038(18) -0.0124(19)
C47 0.018(2) 0.032(2) 0.0141(19) -0.0076(16) 0.0001(16) -0.0023(17)
C48 0.036(2) 0.0211(19) 0.022(2) -0.0030(16) 0.0095(18) -0.0014(17)
C49 0.054(3) 0.028(2) 0.023(2) -0.0069(17) 0.013(2) -0.003(2)
C50 0.042(3) 0.020(2) 0.032(2) 0.0029(18) 0.005(2) 0.0109(18)
C51 0.0223(19) 0.0169(18) 0.025(2) 0.0050(15) 0.0014(17) 0.0011(15)
C52 0.048(3) 0.037(3) 0.026(2) 0.0009(19) 0.009(2) -0.008(2)
C53 0.035(2) 0.023(2) 0.028(2) -0.0021(17) -0.0035(19) -0.0063(18)
C54 0.028(2) 0.048(3) 0.028(2) 0.013(2) -0.0036(19) 0.014(2)
C55 0.031(2) 0.050(3) 0.035(3) -0.005(2) 0.004(2) -0.024(2)
C56 0.021(2) 0.0182(19) 0.015(2) 0.0014(16) 0.0014(16) -0.0013(15)
C57 0.0194(19) 0.0191(18) 0.0157(18) 0.0034(15) 0.0004(15) 0.0057(15)
C58 0.0191(19) 0.0231(19) 0.0159(18) 0.0010(15) -0.0008(15) 0.0029(15)
C59 0.0188(19) 0.0209(19) 0.0174(19) -0.0011(15) 0.0019(16) 0.0001(16)
C60 0.023(2) 0.0194(19) 0.026(2) 0.0046(16) -0.0040(17) -0.0004(16)
C61 0.036(2) 0.0169(19) 0.017(2) -0.0007(16) 0.0014(18) -0.0001(16)
C62 0.035(2) 0.029(2) 0.022(2) -0.0060(17) 0.0002(18) 0.0137(18)
C63 0.025(2) 0.030(2) 0.018(2) 0.0060(17) 0.0019(17) 0.0064(18)
C64 0.0189(19) 0.019(2) 0.014(2) 0.0036(15) 0.0010(19) 0.0022(16)
C65 0.023(2) 0.0203(19) 0.027(2) 0.0005(16) 0.0035(17) -0.0005(16)
C66 0.033(2) 0.0211(19) 0.022(2) 0.0012(16) 0.0005(17) -0.0055(16)
C67 0.037(2) 0.024(2) 0.021(2) 0.0007(16) -0.0035(17) -0.0058(18)
C68 0.0156(19) 0.030(2) 0.023(2) 0.0032(16) -0.0042(15) 0.0010(16)
C69 0.018(2) 0.051(3) 0.032(2) -0.008(2) -0.0029(18) 0.0080(18)
C70 0.027(2) 0.045(3) 0.025(2) -0.0040(18) -0.0052(18) -0.0003(18)
C71 0.035(2) 0.018(2) 0.043(3) -0.0052(18) 0.000(2) -0.0063(17)
C72 0.031(2) 0.031(2) 0.027(2) -0.0037(18) 0.0138(18) 0.0008(18)
C73 0.0212(19) 0.039(2) 0.019(2) -0.0005(17) -0.0041(17) -0.0002(15)
C74 0.025(2) 0.051(3) 0.019(2) 0.0033(18) -0.0002(17) 0.0112(19)
C75 0.035(2) 0.036(2) 0.022(2) -0.0021(16) -0.0021(17) 0.0104(19)
C76 0.030(2) 0.0255(17) 0.018(2) -0.0034(19) -0.0008(19) 0.0067(15)

loop_
_atom_type_symbol
_atom_type_description
_atom_type_scat_dispersion_real
_atom_type_scat_dispersion_imag
_atom_type_scat_source
C C 0.0033 0.0016 'International Tables Vol C Tables 4.2.6.8 and 6.1.1.4'
H H 0.0000 0.0000 'International Tables Vol C Tables 4.2.6.8 and 6.1.1.4'
Zr Zr -2.9673 0.5597 'International Tables Vol C Tables 4.2.6.8 and 6.1.1.4'

loop_
_geom_angle_atom_site_label_1
_geom_angle_atom_site_label_2
_geom_angle_atom_site_label_3
_geom_angle
C35 Zr1 C38 81.03(13)
C35 Zr1 C2 115.66(13)
C38 Zr1 C2 130.40(12)
C35 Zr1 C19 131.45(13)
C38 Zr1 C19 113.61(12)
C2 Zr1 C19 90.32(11)
C35 Zr1 C20 118.67(14)
C38 Zr1 C20 83.44(12)
C2 Zr1 C20 119.34(11)
C19 Zr1 C20 32.03(11)
C35 Zr1 C1 84.66(13)
C38 Zr1 C1 121.42(13)
C2 Zr1 C1 31.89(11)
C19 Zr1 C1 118.13(11)
C20 Zr1 C1 149.70(11)
C35 Zr1 C3 132.98(14)
C38 Zr1 C3 102.04(11)
C2 Zr1 C3 31.68(11)
C19 Zr1 C3 90.84(11)
C20 Zr1 C3 108.23(12)
C1 Zr1 C3 53.33(11)
C35 Zr1 C18 105.10(13)
C38 Zr1 C18 134.22(13)
C2 Zr1 C18 88.56(11)
C19 Zr1 C18 31.45(10)
C20 Zr1 C18 53.33(11)
C1 Zr1 C18 104.36(12)
C3 Zr1 C18 105.11(11)
C35 Zr1 C21 87.23(15)
C38 Zr1 C21 83.52(12)
C2 Zr1 C21 139.66(12)
C19 Zr1 C21 51.85(13)
C20 Zr1 C21 32.05(12)
C1 Zr1 C21 151.94(11)
C3 Zr1 C21 139.74(13)
C18 Zr1 C21 52.28(11)
C35 Zr1 C9 81.36(15)
C38 Zr1 C9 90.21(12)
C2 Zr1 C9 51.21(12)
C19 Zr1 C9 140.32(12)
C20 Zr1 C9 157.45(12)
C1 Zr1 C9 31.36(11)
C3 Zr1 C9 51.97(12)
C18 Zr1 C9 135.46(11)
C21 Zr1 C9 167.73(9)
C35 Zr1 C26 80.35(13)
C38 Zr1 C26 112.54(12)
C2 Zr1 C26 116.12(11)
C19 Zr1 C26 51.11(11)
C20 Zr1 C26 52.69(11)
C1 Zr1 C26 120.42(11)
C3 Zr1 C26 135.99(11)
C18 Zr1 C26 30.89(11)
C21 Zr1 C26 31.54(10)
C9 Zr1 C26 147.94(11)
C35 Zr1 C4 107.90(13)
C38 Zr1 C4 79.58(12)
C2 Zr1 C4 51.12(11)
C19 Zr1 C4 120.00(11)
C20 Zr1 C4 126.76(10)
C1 Zr1 C4 51.96(11)
C3 Zr1 C4 31.36(11)
C18 Zr1 C4 136.07(11)
C21 Zr1 C4 155.06(11)
C9 Zr1 C4 30.72(11)
C26 Zr1 C4 166.69(10)
C73 Zr2 C76 80.78(13)
C73 Zr2 C57 115.54(13)
C76 Zr2 C57 130.95(14)
C73 Zr2 C40 131.95(13)
C76 Zr2 C40 114.04(13)
C57 Zr2 C40 89.55(11)
C73 Zr2 C41 119.10(13)
C76 Zr2 C41 83.79(13)
C57 Zr2 C41 118.80(11)
C40 Zr2 C41 32.13(11)
C73 Zr2 C56 84.47(13)
C76 Zr2 C56 121.53(14)
C57 Zr2 C56 32.01(11)
C40 Zr2 C56 117.62(12)
C41 Zr2 C56 149.32(12)
C73 Zr2 C58 133.38(13)
C76 Zr2 C58 102.38(13)
C57 Zr2 C58 32.08(11)
C40 Zr2 C58 89.82(12)
C41 Zr2 C58 107.43(12)
C56 Zr2 C58 53.83(12)
C73 Zr2 C39 105.50(13)
C76 Zr2 C39 134.38(14)
C57 Zr2 C39 87.89(11)
C40 Zr2 C39 31.33(11)
C41 Zr2 C39 53.17(11)
C56 Zr2 C39 104.08(12)
C58 Zr2 C39 104.33(11)
C73 Zr2 C42 88.05(15)
C76 Zr2 C42 83.69(13)
C57 Zr2 C42 138.81(12)
C40 Zr2 C42 51.71(13)
C41 Zr2 C42 31.64(13)
C56 Zr2 C42 151.87(12)
C58 Zr2 C42 138.52(14)
C39 Zr2 C42 52.17(12)
C73 Zr2 C59 108.59(13)
C76 Zr2 C59 79.70(13)
C57 Zr2 C59 51.46(11)
C40 Zr2 C59 118.78(12)
C41 Zr2 C59 125.81(11)
C56 Zr2 C59 52.61(11)
C58 Zr2 C59 31.24(11)
C39 Zr2 C59 135.26(11)
C42 Zr2 C59 154.06(12)
C73 Zr2 C47 80.54(13)
C76 Zr2 C47 112.21(14)
C57 Zr2 C47 115.91(12)
C40 Zr2 C47 51.41(12)
C41 Zr2 C47 52.52(12)
C56 Zr2 C47 120.52(11)
C58 Zr2 C47 135.63(11)
C39 Zr2 C47 31.33(11)
C42 Zr2 C47 31.36(12)
C59 Zr2 C47 166.47(11)
C73 Zr2 C64 81.24(15)
C76 Zr2 C64 89.99(13)
C57 Zr2 C64 51.69(12)
C40 Zr2 C64 139.90(13)
C41 Zr2 C64 157.18(13)
C56 Zr2 C64 31.72(11)
C58 Zr2 C64 52.52(13)
C39 Zr2 C64 135.50(11)
C42 Zr2 C64 168.33(9)
C59 Zr2 C64 31.40(12)
C47 Zr2 C64 148.37(12)
C2 C1 C9 106.2(3)
C2 C1 C10 123.8(3)
C9 C1 C10 128.2(3)
C2 C1 Zr1 72.9(2)
C9 C1 Zr1 78.8(2)
C10 C1 Zr1 125.7(2)
C1 C2 C3 111.5(3)
C1 C2 Zr1 75.2(2)
C3 C2 Zr1 76.8(2)
C1 C2 H2 124.2
C3 C2 H2 124.2
Zr1 C2 H2 115.5
C2 C3 C4 105.8(3)
C2 C3 C13 123.9(3)
C4 C3 C13 126.1(3)
C2 C3 Zr1 71.6(2)
C4 C3 Zr1 78.3(2)
C13 C3 Zr1 133.2(2)
C9 C4 C5 121.1(3)
C9 C4 C3 107.8(3)
C5 C4 C3 131.0(3)
C9 C4 Zr1 73.6(2)
C5 C4 Zr1 124.3(2)
C3 C4 Zr1 70.29(19)
C6 C5 C4 116.3(3)
C6 C5 C16 120.0(3)
C4 C5 C16 123.7(3)
C5 C6 C7 122.8(4)
C5 C6 H6 118.6
C7 C6 H6 118.6
C8 C7 C6 122.7(4)
C8 C7 H7 118.7
C6 C7 H7 118.7
C7 C8 C9 117.2(3)
C7 C8 C17 119.8(3)
C9 C8 C17 123.0(3)
C1 C9 C4 108.6(4)
C1 C9 C8 131.4(4)
C4 C9 C8 119.7(3)
C1 C9 Zr1 69.9(2)
C4 C9 Zr1 75.7(2)
C8 C9 Zr1 125.7(3)
C1 C10 C12 109.7(3)
C1 C10 C11 111.5(3)
C12 C10 C11 109.8(3)
C1 C10 H10 108.6
C12 C10 H10 108.6
C11 C10 H10 108.6
C10 C11 H11A 109.5
C10 C11 H11B 109.5
H11A C11 H11B 109.5
C10 C11 H11C 109.5
H11A C11 H11C 109.5
H11B C11 H11C 109.5
C10 C12 H12A 109.5
C10 C12 H12B 109.5
H12A C12 H12B 109.5
C10 C12 H12C 109.5
H12A C12 H12C 109.5
H12B C12 H12C 109.5
C3 C13 C15 113.7(3)
C3 C13 C14 109.9(3)
C15 C13 C14 107.8(3)
C3 C13 H13 108.4
C15 C13 H13 108.4
C14 C13 H13 108.4
C13 C14 H14A 109.5
C13 C14 H14B 109.5
H14A C14 H14B 109.5
C13 C14 H14C 109.5
H14A C14 H14C 109.5
H14B C14 H14C 109.5
C13 C15 H15A 109.5
C13 C15 H15B 109.5
H15A C15 H15B 109.5
C13 C15 H15C 109.5
H15A C15 H15C 109.5
H15B C15 H15C 109.5
C5 C16 H16A 109.5
C5 C16 H16B 109.5
H16A C16 H16B 109.5
C5 C16 H16C 109.5
H16A C16 H16C 109.5
H16B C16 H16C 109.5
C8 C17 H17A 109.5
C8 C17 H17B 109.5
H17A C17 H17B 109.5
C8 C17 H17C 109.5
H17A C17 H17C 109.5
H17B C17 H17C 109.5
C19 C18 C26 106.5(3)
C19 C18 C27 122.6(3)
C26 C18 C27 126.2(3)
C19 C18 Zr1 71.2(2)
C26 C18 Zr1 76.6(2)
C27 C18 Zr1 136.5(2)
C18 C19 C20 111.6(3)
C18 C19 Zr1 77.4(2)
C20 C19 Zr1 74.3(2)
C18 C19 H19 124.2
C20 C19 H19 124.2
Zr1 C19 H19 115.8
C19 C20 C21 106.0(3)
C19 C20 C30 123.5(3)
C21 C20 C30 129.0(3)
C19 C20 Zr1 73.7(2)
C21 C20 Zr1 77.7(2)
C30 C20 Zr1 124.6(2)
C22 C21 C20 131.2(3)
C22 C21 C26 121.4(4)
C20 C21 C26 107.2(4)
C22 C21 Zr1 123.5(3)
C20 C21 Zr1 70.3(2)
C26 C21 Zr1 75.2(2)
C23 C22 C21 116.8(4)
C23 C22 C33 119.7(4)
C21 C22 C33 123.4(4)
C22 C23 C24 122.9(4)
C22 C23 H23 118.5
C24 C23 H23 118.5
C25 C24 C23 122.1(4)
C25 C24 H24 119.0
C23 C24 H24 119.0
C24 C25 C26 117.3(4)
C24 C25 C34 119.4(4)
C26 C25 C34 123.3(4)
C18 C26 C25 131.8(3)
C18 C26 C21 108.6(4)
C25 C26 C21 119.4(4)
C18 C26 Zr1 72.5(2)
C25 C26 Zr1 123.9(2)
C21 C26 Zr1 73.2(2)
C28 C27 C18 115.5(3)
C28 C27 C29 108.3(3)
C18 C27 C29 107.6(3)
C28 C27 H27 108.4
C18 C27 H27 108.4
C29 C27 H27 108.4
C27 C28 H28A 109.5
C27 C28 H28B 109.5
H28A C28 H28B 109.5
C27 C28 H28C 109.5
H28A C28 H28C 109.5
H28B C28 H28C 109.5
C27 C29 H29A 109.5
C27 C29 H29B 109.5
H29A C29 H29B 109.5
C27 C29 H29C 109.5
H29A C29 H29C 109.5
H29B C29 H29C 109.5
C31 C30 C20 112.7(3)
C31 C30 C32 109.9(3)
C20 C30 C32 109.4(3)
C31 C30 H30 108.2
C20 C30 H30 108.2
C32 C30 H30 108.2
C30 C31 H31A 109.5
C30 C31 H31B 109.5
H31A C31 H31B 109.5
C30 C31 H31C 109.5
H31A C31 H31C 109.5
H31B C31 H31C 109.5
C30 C32 H32A 109.5
C30 C32 H32B 109.5
H32A C32 H32B 109.5
C30 C32 H32C 109.5
H32A C32 H32C 109.5
H32B C32 H32C 109.5
C22 C33 H33A 109.5
C22 C33 H33B 109.5
H33A C33 H33B 109.5
C22 C33 H33C 109.5
H33A C33 H33C 109.5
H33B C33 H33C 109.5
C25 C34 H34A 109.5
C25 C34 H34B 109.5
H34A C34 H34B 109.5
C25 C34 H34C 109.5
H34A C34 H34C 109.5
H34B C34 H34C 109.5
C36 C35 Zr1 105.8(2)
C36 C35 H35A 110.6
Zr1 C35 H35A 110.6
C36 C35 H35B 110.6
Zr1 C35 H35B 110.6
H35A C35 H35B 108.7
C37 C36 C35 110.6(3)
C37 C36 H36A 109.5
C35 C36 H36A 109.5
C37 C36 H36B 109.5
C35 C36 H36B 109.5
H36A C36 H36B 108.1
C36 C37 C38 111.7(3)
C36 C37 H37A 109.3
C38 C37 H37A 109.3
C36 C37 H37B 109.3
C38 C37 H37B 109.3
H37A C37 H37B 107.9
C37 C38 Zr1 106.0(2)
C37 C38 H38A 110.5
Zr1 C38 H38A 110.5
C37 C38 H38B 110.5
Zr1 C38 H38B 110.5
H38A C38 H38B 108.7
C40 C39 C47 106.6(3)
C40 C39 C48 124.0(3)
C47 C39 C48 125.0(3)
C40 C39 Zr2 71.1(2)
C47 C39 Zr2 76.6(2)
C48 C39 Zr2 136.2(2)
C39 C40 C41 111.2(3)
C39 C40 Zr2 77.6(2)
C41 C40 Zr2 74.2(2)
C39 C40 H40 124.4
C41 C40 H40 124.4
Zr2 C40 H40 115.6
C40 C41 C42 106.3(3)
C40 C41 C51 122.6(3)
C42 C41 C51 129.7(3)
C40 C41 Zr2 73.7(2)
C42 C41 Zr2 77.6(2)
C51 C41 Zr2 124.8(2)
C41 C42 C47 108.7(4)
C41 C42 C43 132.0(4)
C47 C42 C43 119.1(4)
C41 C42 Zr2 70.8(2)
C47 C42 Zr2 76.2(2)
C43 C42 Zr2 123.3(3)
C44 C43 C42 116.9(4)
C44 C43 C54 120.7(4)
C42 C43 C54 122.3(4)
C43 C44 C45 123.0(4)
C43 C44 H44 118.5
C45 C44 H44 118.5
C46 C45 C44 123.7(4)
C46 C45 H45 118.2
C44 C45 H45 118.2
C45 C46 C47 116.1(4)
C45 C46 C55 119.8(4)
C47 C46 C55 124.1(4)
C46 C47 C39 131.5(4)
C46 C47 C42 121.2(4)
C39 C47 C42 107.2(4)
C46 C47 Zr2 123.9(3)
C39 C47 Zr2 72.1(2)
C42 C47 Zr2 72.4(2)
C50 C48 C39 114.9(3)
C50 C48 C49 107.4(3)
C39 C48 C49 107.2(3)
C50 C48 H48 109.1
C39 C48 H48 109.1
C49 C48 H48 109.1
C48 C49 H49A 109.5
C48 C49 H49B 109.5
H49A C49 H49B 109.5
C48 C49 H49C 109.5
H49A C49 H49C 109.5
H49B C49 H49C 109.5
C48 C50 H50A 109.5
C48 C50 H50B 109.5
H50A C50 H50B 109.5
C48 C50 H50C 109.5
H50A C50 H50C 109.5
H50B C50 H50C 109.5
C41 C51 C53 112.9(3)
C41 C51 C52 109.9(3)
C53 C51 C52 109.7(3)
C41 C51 H51 108.1
C53 C51 H51 108.1
C52 C51 H51 108.1
C51 C52 H52A 109.5
C51 C52 H52B 109.5
H52A C52 H52B 109.5
C51 C52 H52C 109.5
H52A C52 H52C 109.5
H52B C52 H52C 109.5
C51 C53 H53A 109.5
C51 C53 H53B 109.5
H53A C53 H53B 109.5
C51 C53 H53C 109.5
H53A C53 H53C 109.5
H53B C53 H53C 109.5
C43 C54 H54A 109.5
C43 C54 H54B 109.5
H54A C54 H54B 109.5
C43 C54 H54C 109.5
H54A C54 H54C 109.5
H54B C54 H54C 109.5
C46 C55 H55A 109.5
C46 C55 H55B 109.5
H55A C55 H55B 109.5
C46 C55 H55C 109.5
H55A C55 H55C 109.5
H55B C55 H55C 109.5
C57 C56 C64 106.3(3)
C57 C56 C65 125.2(3)
C64 C56 C65 126.8(3)
C57 C56 Zr2 71.9(2)
C64 C56 Zr2 79.1(2)
C65 C56 Zr2 125.8(3)
C56 C57 C58 112.0(3)
C56 C57 Zr2 76.1(2)
C58 C57 Zr2 76.5(2)
C56 C57 H57 124.0
C58 C57 H57 124.0
Zr2 C57 H57 115.0
C57 C58 C59 106.2(3)
C57 C58 C68 124.4(3)
C59 C58 C68 125.8(3)
C57 C58 Zr2 71.4(2)
C59 C58 Zr2 78.6(2)
C68 C58 Zr2 132.1(2)
C58 C59 C60 131.7(4)
C58 C59 C64 108.5(3)
C60 C59 C64 119.7(3)
C58 C59 Zr2 70.1(2)
C60 C59 Zr2 124.5(3)
C64 C59 Zr2 74.6(2)
C61 C60 C59 116.9(3)
C61 C60 C71 120.2(3)
C59 C60 C71 122.7(4)
C60 C61 C62 123.0(4)
C60 C61 H61 118.5
C62 C61 H61 118.5
C63 C62 C61 123.8(4)
C63 C62 H62 118.1
C61 C62 H62 118.1
C62 C63 C64 116.6(4)
C62 C63 C72 120.7(4)
C64 C63 C72 122.7(4)
C63 C64 C56 133.0(4)
C63 C64 C59 119.9(3)
C56 C64 C59 107.0(4)
C63 C64 Zr2 125.7(3)
C56 C64 Zr2 69.2(2)
C59 C64 Zr2 74.0(2)
C56 C65 C66 111.5(3)
C56 C65 C67 109.7(3)
C66 C65 C67 109.9(3)
C56 C65 H65 108.6
C66 C65 H65 108.6
C67 C65 H65 108.6
C65 C66 H66A 109.5
C65 C66 H66B 109.5
H66A C66 H66B 109.5
C65 C66 H66C 109.5
H66A C66 H66C 109.5
H66B C66 H66C 109.5
C65 C67 H67A 109.5
C65 C67 H67B 109.5
H67A C67 H67B 109.5
C65 C67 H67C 109.5
H67A C67 H67C 109.5
H67B C67 H67C 109.5
C69 C68 C58 113.4(3)
C69 C68 C70 107.0(3)
C58 C68 C70 108.6(3)
C69 C68 H68 109.3
C58 C68 H68 109.3
C70 C68 H68 109.3
C68 C69 H69A 109.5
C68 C69 H69B 109.5
H69A C69 H69B 109.5
C68 C69 H69C 109.5
H69A C69 H69C 109.5
H69B C69 H69C 109.5
C68 C70 H70A 109.5
C68 C70 H70B 109.5
H70A C70 H70B 109.5
C68 C70 H70C 109.5
H70A C70 H70C 109.5
H70B C70 H70C 109.5
C60 C71 H71A 109.5
C60 C71 H71B 109.5
H71A C71 H71B 109.5
C60 C71 H71C 109.5
H71A C71 H71C 109.5
H71B C71 H71C 109.5
C63 C72 H72A 109.5
C63 C72 H72B 109.5
H72A C72 H72B 109.5
C63 C72 H72C 109.5
H72A C72 H72C 109.5
H72B C72 H72C 109.5
C74 C73 Zr2 106.7(2)
C74 C73 H73A 110.4
Zr2 C73 H73A 110.4
C74 C73 H73B 110.4
Zr2 C73 H73B 110.4
H73A C73 H73B 108.6
C75 C74 C73 110.9(3)
C75 C74 H74A 109.5
C73 C74 H74A 109.5
C75 C74 H74B 109.5
C73 C74 H74B 109.5
H74A C74 H74B 108.0
C74 C75 C76 110.5(3)
C74 C75 H75A 109.5
C76 C75 H75A 109.5
C74 C75 H75B 109.5
C76 C75 H75B 109.5
H75A C75 H75B 108.1
C75 C76 Zr2 106.6(2)
C75 C76 H76A 110.4
Zr2 C76 H76A 110.4
C75 C76 H76B 110.4
Zr2 C76 H76B 110.4
H76A C76 H76B 108.6

loop_
_geom_bond_atom_site_label_1
_geom_bond_atom_site_label_2
_geom_bond_distance
Zr1 C35 2.295(3)
Zr1 C38 2.307(3)
Zr1 C2 2.543(3)
Zr1 C19 2.559(3)
Zr1 C20 2.567(4)
Zr1 C1 2.573(4)
Zr1 C3 2.609(4)
Zr1 C18 2.637(4)
Zr1 C21 2.664(5)
Zr1 C9 2.687(5)
Zr1 C26 2.690(3)
Zr1 C4 2.714(3)
Zr2 C73 2.281(3)
Zr2 C76 2.298(3)
Zr2 C57 2.522(3)
Zr2 C40 2.559(4)
Zr2 C41 2.565(4)
Zr2 C56 2.576(4)
Zr2 C58 2.589(4)
Zr2 C39 2.643(3)
Zr2 C42 2.653(4)
Zr2 C59 2.699(4)
Zr2 C47 2.703(4)
Zr2 C64 2.706(5)
C1 C2 1.406(5)
C1 C9 1.426(5)
C1 C10 1.520(5)
C2 C3 1.408(5)
C2 H2 0.9500
C3 C4 1.442(5)
C3 C13 1.521(5)
C4 C9 1.431(5)
C4 C5 1.436(5)
C5 C6 1.371(5)
C5 C16 1.499(5)
C6 C7 1.414(5)
C6 H6 0.9500
C7 C8 1.357(5)
C7 H7 0.9500
C8 C9 1.448(6)
C8 C17 1.511(5)
C10 C12 1.522(5)
C10 C11 1.540(5)
C10 H10 1.0000
C11 H11A 0.9800
C11 H11B 0.9800
C11 H11C 0.9800
C12 H12A 0.9800
C12 H12B 0.9800
C12 H12C 0.9800
C13 C15 1.530(5)
C13 C14 1.531(5)
C13 H13 1.0000
C14 H14A 0.9800
C14 H14B 0.9800
C14 H14C 0.9800
C15 H15A 0.9800
C15 H15B 0.9800
C15 H15C 0.9800
C16 H16A 0.9800
C16 H16B 0.9800
C16 H16C 0.9800
C17 H17A 0.9800
C17 H17B 0.9800
C17 H17C 0.9800
C18 C19 1.410(5)
C18 C26 1.420(5)
C18 C27 1.524(5)
C19 C20 1.414(5)
C19 H19 0.9500
C20 C21 1.447(6)
C20 C30 1.515(5)
C21 C22 1.418(6)
C21 C26 1.455(5)
C22 C23 1.366(6)
C22 C33 1.501(5)
C23 C24 1.424(6)
C23 H23 0.9500
C24 C25 1.379(6)
C24 H24 0.9500
C25 C26 1.435(5)
C25 C34 1.508(5)
C27 C28 1.515(6)
C27 C29 1.549(5)
C27 H27 1.0000
C28 H28A 0.9800
C28 H28B 0.9800
C28 H28C 0.9800
C29 H29A 0.9800
C29 H29B 0.9800
C29 H29C 0.9800
C30 C31 1.507(5)
C30 C32 1.530(5)
C30 H30 1.0000
C31 H31A 0.9800
C31 H31B 0.9800
C31 H31C 0.9800
C32 H32A 0.9800
C32 H32B 0.9800
C32 H32C 0.9800
C33 H33A 0.9800
C33 H33B 0.9800
C33 H33C 0.9800
C34 H34A 0.9800
C34 H34B 0.9800
C34 H34C 0.9800
C35 C36 1.554(5)
C35 H35A 0.9900
C35 H35B 0.9900
C36 C37 1.520(5)
C36 H36A 0.9900
C36 H36B 0.9900
C37 C38 1.550(5)
C37 H37A 0.9900
C37 H37B 0.9900
C38 H38A 0.9900
C38 H38B 0.9900
C39 C40 1.407(5)
C39 C47 1.444(5)
C39 C48 1.533(5)
C40 C41 1.418(5)
C40 H40 0.9500
C41 C42 1.425(6)
C41 C51 1.509(5)
C42 C47 1.448(5)
C42 C43 1.458(6)
C43 C44 1.362(6)
C43 C54 1.504(6)
C44 C45 1.401(6)
C44 H44 0.9500
C45 C46 1.366(6)
C45 H45 0.9500
C46 C47 1.438(5)
C46 C55 1.491(6)
C48 C50 1.527(6)
C48 C49 1.547(5)
C48 H48 1.0000
C49 H49A 0.9800
C49 H49B 0.9800
C49 H49C 0.9800
C50 H50A 0.9800
C50 H50B 0.9800
C50 H50C 0.9800
C51 C53 1.521(5)
C51 C52 1.527(5)
C51 H51 1.0000
C52 H52A 0.9800
C52 H52B 0.9800
C52 H52C 0.9800
C53 H53A 0.9800
C53 H53B 0.9800
C53 H53C 0.9800
C54 H54A 0.9800
C54 H54B 0.9800
C54 H54C 0.9800
C55 H55A 0.9800
C55 H55B 0.9800
C55 H55C 0.9800
C56 C57 1.407(5)
C56 C64 1.449(5)
C56 C65 1.502(5)
C57 C58 1.414(5)
C57 H57 0.9500
C58 C59 1.428(5)
C58 C68 1.527(5)
C59 C60 1.448(5)
C59 C64 1.463(6)
C60 C61 1.350(5)
C60 C71 1.504(5)
C61 C62 1.399(5)
C61 H61 0.9500
C62 C63 1.363(6)
C62 H62 0.9500
C63 C64 1.430(6)
C63 C72 1.519(6)
C65 C66 1.537(5)
C65 C67 1.540(5)
C65 H65 1.0000
C66 H66A 0.9800
C66 H66B 0.9800
C66 H66C 0.9800
C67 H67A 0.9800
C67 H67B 0.9800
C67 H67C 0.9800
C68 C69 1.520(5)
C68 C70 1.540(5)
C68 H68 1.0000
C69 H69A 0.9800
C69 H69B 0.9800
C69 H69C 0.9800
C70 H70A 0.9800
C70 H70B 0.9800
C70 H70C 0.9800
C71 H71A 0.9800
C71 H71B 0.9800
C71 H71C 0.9800
C72 H72A 0.9800
C72 H72B 0.9800
C72 H72C 0.9800
C73 C74 1.544(5)
C73 H73A 0.9900
C73 H73B 0.9900
C74 C75 1.525(5)
C74 H74A 0.9900
C74 H74B 0.9900
C75 C76 1.555(5)
C75 H75A 0.9900
C75 H75B 0.9900
C76 H76A 0.9900
C76 H76B 0.9900
